data_2003683
loop_
_publ_author_name
'Poto\<c\<n\'ak, I.'
'Dunaj-Jur\<co, M.'
'Miklo\<s, D.'
'Kabe\<sov\'a, M.'
'J\"ager, L.'

_publ_section_title
;
 Isothiocyanatobis(1,10-phenanthroline)copper(II)
 Dicyanonitrosomethanide
;
_journal_issue 7
_journal_name_full 'Acta Crystallographica Section C'
_journal_page_first 1291
_journal_page_last 1293
_journal_paper_doi 10.1107/S0108270195001946
_journal_volume 51
_journal_year 1995
_chemical_compound_source synthesis
_chemical_formula_moiety '[Cu (NCS)(C12 H8 N2 )2 ][ONC(CN)2 ]'
_chemical_formula_structural '[Cu (NCS)(C12 H8 N2 )2 ][ONC(CN)2 ]'
_chemical_formula_sum 'C28 H16 Cu N8 O S'
_chemical_formula_weight 576.09
_chemical_name_systematic
;
 ?
;
_space_group_IT_number 2
_symmetry_cell_setting triclinic
_symmetry_space_group_name_Hall '-P 1'
_symmetry_space_group_name_H-M 'P -1'
_audit_creation_method SHELXL
_cell_angle_alpha 99.59(4)
_cell_angle_beta 98.00(4)
_cell_angle_gamma 110.59(4)
_cell_formula_units_Z 2
_cell_length_a 7.937(4)
_cell_length_b 11.249(6)
_cell_length_c 15.144(6)
_cell_measurement_reflns_used 24
_cell_measurement_temperature 295(2)
_cell_measurement_theta_max 10.68
_cell_measurement_theta_min 4.60
_cell_volume 1219.1(11)
_computing_cell_refinement 'SYNTEX P21 software'
_computing_data_collection 'SYNTEX P21 software'
_computing_data_reduction 'XP21 (Pavel\<c\'ik, 1993)'
_computing_molecular_graphics 'ORTEP (Johnson, 1965)'
_computing_publication_material 'SHELXL-93 (Sheldrick, 1993)'
_computing_structure_refinement 'SHELXL-93 (Sheldrick, 1993)'
_computing_structure_solution 'XFPS (Pavel\<c\'ik, 1990)'
_diffrn_ambient_temperature 295(2)
_diffrn_measurement_device 'Syntex P21 diffractometer'
_diffrn_measurement_method \q-2\q
_diffrn_radiation_monochromator graphite
_diffrn_radiation_source 'fine-focus sealed tube'
_diffrn_radiation_type MoK\a
_diffrn_radiation_wavelength 0.71073
_diffrn_reflns_av_R_equivalents 0.0000
_diffrn_reflns_av_sigmaI/netI 0.0613
_diffrn_reflns_limit_h_max 10
_diffrn_reflns_limit_h_min 0
_diffrn_reflns_limit_k_max 13
_diffrn_reflns_limit_k_min -14
_diffrn_reflns_limit_l_max 19
_diffrn_reflns_limit_l_min -19
_diffrn_reflns_number 5656
_diffrn_reflns_theta_max 27.57
_diffrn_reflns_theta_min 1.40
_diffrn_standards_decay_% 0
_diffrn_standards_interval_count 100
_diffrn_standards_number 2
_exptl_absorpt_coefficient_mu 1.023
_exptl_absorpt_correction_type none
_exptl_crystal_colour 'dark green'
_exptl_crystal_density_diffrn 1.569
_exptl_crystal_density_meas 1.54(1)
_exptl_crystal_density_method 'flotation in CCl~4~-CHBr~3~'
_exptl_crystal_description prism
_exptl_crystal_F_000 586
_exptl_crystal_size_max 0.30
_exptl_crystal_size_mid 0.15
_exptl_crystal_size_min 0.12
_refine_diff_density_max .438
_refine_diff_density_min -.469
_refine_ls_extinction_method none
_refine_ls_goodness_of_fit_all 1.024
_refine_ls_goodness_of_fit_obs 1.083
_refine_ls_hydrogen_treatment refxyz
_refine_ls_matrix_type full
_refine_ls_number_parameters 400
_refine_ls_number_reflns 5656
_refine_ls_number_restraints 0
_refine_ls_restrained_S_all 1.024
_refine_ls_restrained_S_obs 1.083
_refine_ls_R_factor_all 0.1041
_refine_ls_R_factor_obs 0.0506
_refine_ls_shift/esd_max 0.007
_refine_ls_shift/esd_mean 0.000
_refine_ls_structure_factor_coef Fsqd
_refine_ls_weighting_details 'w=1/[\s^2^(Fo^2^)+(0.0661P)^2^ + 0.3278P]'
_refine_ls_weighting_scheme calc
_refine_ls_wR_factor_all 0.1318
_refine_ls_wR_factor_obs 0.1112
_reflns_number_observed 3721
_reflns_number_total 5656
_reflns_observed_criterion >2sigma(I)
_cod_data_source_file ka1099.cif
_cod_data_source_block p28bi2
_cod_depositor_comments
;
The following automatic conversions were performed:

'_refine_ls_weighting_scheme' value 'calc
w=1/[\s^2^(Fo^2^)+(0.0661P)^2^ + 0.3278P]' was changed to 'calc'. New
tag '_refine_ls_weighting_details' was created. The value of the new
tag was set to 'w=1/[\s^2^(Fo^2^)+(0.0661P)^2^ + 0.3278P]'.

Automatic conversion script
Id: cif_fix_values 3143 2015-03-26 13:38:13Z robertas 
;
_cod_original_cell_volume 1219.1(10)
_cod_original_sg_symbol_H-M P-1
_cod_database_code 2003683

loop_
_symmetry_equiv_pos_as_xyz
'x, y, z'
'-x, -y, -z'

loop_
_atom_site_aniso_label
_atom_site_aniso_U_11
_atom_site_aniso_U_12
_atom_site_aniso_U_13
_atom_site_aniso_U_22
_atom_site_aniso_U_23
_atom_site_aniso_U_33
Cu1 0.0446(2) 0.0140(2) 0.0021(2) 0.0454(2) 0.0055(2) 0.0335(2)
N11 0.0463(15) 0.0150(13) 0.0064(11) 0.0445(15) 0.0078(11) 0.0337(13)
N12 0.051(2) 0.0169(13) 0.0141(12) 0.0408(15) 0.0074(12) 0.0392(14)
N13 0.0369(14) 0.0139(12) 0.0049(11) 0.051(2) 0.0079(12) 0.0356(13)
N14 0.0379(14) 0.0117(12) 0.0024(11) 0.0426(14) 0.0083(11) 0.0326(13)
S1 0.1111(10) 0.0559(7) 0.0173(7) 0.0708(7) 0.0172(6) 0.0866(8)
C1 0.043(2) 0.014(2) 0.0014(13) 0.055(2) 0.0073(14) 0.032(2)
N1 0.065(2) 0.032(2) 0.0038(15) 0.060(2) 0.0100(15) 0.047(2)
C111 0.043(2) 0.023(2) 0.0108(13) 0.053(2) 0.0052(14) 0.0306(15)
C112 0.057(2) 0.014(2) 0.004(2) 0.052(2) 0.008(2) 0.042(2)
C113 0.056(2) 0.008(2) 0.003(2) 0.056(2) -0.003(2) 0.051(2)
C114 0.046(2) 0.025(2) -0.001(2) 0.080(3) -0.009(2) 0.040(2)
C115 0.048(2) 0.030(2) 0.0082(14) 0.070(2) 0.001(2) 0.032(2)
C116 0.064(3) 0.044(3) 0.008(2) 0.095(3) 0.015(2) 0.038(2)
C121 0.052(2) 0.029(2) 0.0132(14) 0.051(2) 0.0101(14) 0.034(2)
C122 0.063(2) 0.019(2) 0.017(2) 0.048(2) 0.008(2) 0.054(2)
C123 0.092(3) 0.023(2) 0.030(3) 0.043(2) 0.018(2) 0.072(3)
C124 0.103(4) 0.054(3) 0.038(3) 0.073(3) 0.037(2) 0.063(3)
C125 0.074(2) 0.043(2) 0.024(2) 0.065(2) 0.021(2) 0.045(2)
C126 0.094(3) 0.065(3) 0.019(2) 0.099(4) 0.031(2) 0.041(2)
C131 0.041(2) 0.0139(13) 0.0043(13) 0.036(2) 0.0102(13) 0.036(2)
C132 0.041(2) 0.018(2) 0.011(2) 0.065(2) 0.013(2) 0.049(2)
C133 0.034(2) 0.009(2) 0.005(2) 0.067(2) 0.013(2) 0.056(2)
C134 0.048(2) 0.007(2) -0.004(2) 0.052(2) 0.006(2) 0.047(2)
C135 0.042(2) 0.0135(14) 0.0008(14) 0.043(2) 0.0072(14) 0.038(2)
C136 0.054(2) 0.010(2) 0.000(2) 0.052(2) -0.007(2) 0.042(2)
C141 0.041(2) 0.0151(14) 0.0035(13) 0.039(2) 0.0110(13) 0.034(2)
C142 0.041(2) 0.008(2) 0.0032(15) 0.056(2) 0.008(2) 0.041(2)
C143 0.037(2) 0.007(2) 0.008(2) 0.076(3) 0.013(2) 0.052(2)
C144 0.049(2) 0.021(2) 0.017(2) 0.076(3) 0.017(2) 0.041(2)
C145 0.043(2) 0.0159(15) 0.0066(14) 0.047(2) 0.0106(14) 0.038(2)
C146 0.055(2) 0.019(2) 0.009(2) 0.065(2) 0.004(2) 0.037(2)
O100 0.081(2) 0.017(2) 0.019(2) 0.063(2) 0.0103(15) 0.068(2)
N100 0.057(2) 0.024(2) 0.0131(15) 0.074(2) 0.006(2) 0.045(2)
C100 0.048(2) 0.021(2) 0.009(2) 0.059(2) 0.007(2) 0.044(2)
C101 0.051(2) 0.015(2) 0.013(2) 0.056(2) 0.013(2) 0.058(2)
N101 0.064(2) 0.009(2) -0.015(2) 0.081(3) 0.016(2) 0.073(2)
C102 0.084(3) 0.027(3) 0.004(2) 0.074(3) 0.019(2) 0.064(3)
N102 0.161(5) 0.054(4) -0.005(4) 0.102(4) 0.050(3) 0.113(4)

loop_
_atom_site_label
_atom_site_occupancy
_atom_site_fract_x
_atom_site_fract_y
_atom_site_fract_z
_atom_site_U_iso_or_equiv
_atom_site_thermal_displace_type
_atom_site_calc_flag
_atom_site_type_symbol
Cu1 1 0.36811(5) 0.42657(4) 0.22709(3) 0.04323(14) Uani d Cu
N11 1 0.5757(4) 0.5334(3) 0.3318(2) 0.0425(6) Uani d N
N12 1 0.3393(4) 0.2917(3) 0.3084(2) 0.0437(6) Uani d N
N13 1 0.1782(3) 0.3036(3) 0.1185(2) 0.0424(6) Uani d N
N14 1 0.5368(3) 0.4228(2) 0.1322(2) 0.0394(6) Uani d N
S1 1 0.1668(2) 0.77364(12) 0.24807(9) 0.0841(4) Uani d S
C1 1 0.2226(5) 0.6491(4) 0.2391(2) 0.0458(8) Uani d C
N1 1 0.2624(4) 0.5605(3) 0.2303(2) 0.0566(8) Uani d N
C111 1 0.6045(4) 0.4686(3) 0.3960(2) 0.0412(7) Uani d C
C112 1 0.6873(5) 0.6564(4) 0.3431(2) 0.0534(9) Uani d C
C113 1 0.8339(6) 0.7191(4) 0.4163(3) 0.0610(10) Uani d C
C114 1 0.8653(5) 0.6540(4) 0.4805(3) 0.0593(10) Uani d C
C115 1 0.7489(5) 0.5248(4) 0.4724(2) 0.0494(8) Uani d C
C116 1 0.7686(6) 0.4486(5) 0.5362(3) 0.0620(11) Uani d C
C121 1 0.4776(5) 0.3382(3) 0.3832(2) 0.0425(7) Uani d C
C122 1 0.2180(6) 0.1721(4) 0.2970(3) 0.0559(9) Uani d C
C123 1 0.2284(7) 0.0952(4) 0.3577(3) 0.0679(11) Uani d C
C124 1 0.3676(7) 0.1412(5) 0.4316(3) 0.0693(12) Uani d C
C125 1 0.4994(6) 0.2668(4) 0.4470(2) 0.0542(9) Uani d C
C126 1 0.6512(7) 0.3274(5) 0.5238(3) 0.0682(12) Uani d C
C131 1 0.2464(4) 0.2738(3) 0.0449(2) 0.0379(7) Uani d C
C132 1 -0.0005(5) 0.2474(4) 0.1125(3) 0.0523(9) Uani d C
C133 1 -0.1190(5) 0.1575(4) 0.0353(3) 0.0558(9) Uani d C
C134 1 -0.0512(5) 0.1262(4) -0.0384(3) 0.0544(9) Uani d C
C135 1 0.1366(4) 0.1857(3) -0.0359(2) 0.0428(7) Uani d C
C136 1 0.2209(5) 0.1623(4) -0.1100(3) 0.0556(9) Uani d C
C141 1 0.4382(4) 0.3391(3) 0.0518(2) 0.0378(7) Uani d C
C142 1 0.7143(5) 0.4841(4) 0.1394(2) 0.0503(9) Uani d C
C143 1 0.8017(5) 0.4669(4) 0.0691(3) 0.0592(10) Uani d C
C144 1 0.7049(5) 0.3824(4) -0.0111(2) 0.0548(9) Uani d C
C145 1 0.5167(4) 0.3148(3) -0.0219(2) 0.0430(7) Uani d C
C146 1 0.4017(5) 0.2223(4) -0.1037(2) 0.0542(9) Uani d C
O100 1 0.1742(4) 0.6516(3) 0.7155(2) 0.0734(8) Uani d O
N100 1 0.1715(4) 0.7427(3) 0.6791(2) 0.0595(8) Uani d N
C100 1 0.2965(5) 0.8619(4) 0.7198(2) 0.0511(8) Uani d C
C101 1 0.4286(5) 0.8878(4) 0.8004(3) 0.0566(9) Uani d C
N101 1 0.5300(5) 0.9044(4) 0.8654(3) 0.0812(11) Uani d N
C102 1 0.2905(7) 0.9631(5) 0.6775(3) 0.0758(12) Uani d C
N102 1 0.2803(8) 1.0415(5) 0.6431(4) 0.125(2) Uani d N
H112 1 0.6526(46) 0.7001(33) 0.2997(24) 0.050 Uiso d H
H113 1 0.9140(49) 0.8073(36) 0.4230(24) 0.050 Uiso d H
H114 1 0.9576(49) 0.6860(33) 0.5248(25) 0.050 Uiso d H
H116 1 0.8595(51) 0.4856(35) 0.5821(26) 0.050 Uiso d H
H122 1 0.1293(48) 0.1435(33) 0.2425(25) 0.050 Uiso d H
H123 1 0.1358(49) 0.0137(36) 0.3474(24) 0.050 Uiso d H
H124 1 0.3819(48) 0.0940(34) 0.4671(25) 0.050 Uiso d H
H126 1 0.6632(47) 0.2784(34) 0.5588(25) 0.050 Uiso d H
H132 1 -0.0441(46) 0.2791(33) 0.1633(24) 0.050 Uiso d H
H133 1 -0.2421(51) 0.1142(34) 0.0343(23) 0.050 Uiso d H
H134 1 -0.1194(48) 0.0697(34) -0.0871(25) 0.050 Uiso d H
H136 1 0.1466(50) 0.1068(36) -0.1537(25) 0.050 Uiso d H
H142 1 0.7744(49) 0.5304(35) 0.1882(25) 0.050 Uiso d H
H143 1 0.9233(50) 0.5112(34) 0.0753(24) 0.050 Uiso d H
H144 1 0.7584(48) 0.3614(33) -0.0585(25) 0.050 Uiso d H
H146 1 0.4641(48) 0.2086(33) -0.1491(25) 0.050 Uiso d H

loop_
_atom_type_symbol
_atom_type_description
_atom_type_scat_source
_atom_type_scat_dispersion_real
_atom_type_scat_dispersion_imag
C C 'International Tables Vol C Tables 4.2.6.8 and 6.1.1.4' 0.0033 0.001
H H 'International Tables Vol C Tables 4.2.6.8 and 6.1.1.4' 0.0000 0.000
N N 'International Tables Vol C Tables 4.2.6.8 and 6.1.1.4' 0.0061 0.003
S S 'International Tables Vol C Tables 4.2.6.8 and 6.1.1.4' 0.1246 0.123
Cu Cu 'International Tables Vol C Tables 4.2.6.8 and 6.1.1.4' 0.3201 1.2
O O 'International Tables Vol C Tables 4.2.6.8 and 6.1.1.4' 0.0106 0.006

loop_
_geom_angle_atom_site_label_1
_geom_angle_atom_site_label_2
_geom_angle_atom_site_label_3
_geom_angle
_geom_angle_publ_flag
N1 Cu1 N11 93.63(13) yes
N1 Cu1 N13 93.91(12) yes
N11 Cu1 N13 172.24(11) yes
N1 Cu1 N12 127.96(12) yes
N11 Cu1 N12 80.90(12) yes
N13 Cu1 N12 95.87(12) yes
N1 Cu1 N14 115.81(12) yes
N11 Cu1 N14 94.57(11) yes
N13 Cu1 N14 80.46(11) yes
N12 Cu1 N14 116.21(10) yes
C112 N11 C111 118.6(3) ?
C112 N11 Cu1 127.2(2) ?
C111 N11 Cu1 114.1(2) ?
C122 N12 C121 117.3(3) ?
C122 N12 Cu1 131.6(3) ?
C121 N12 Cu1 111.0(2) ?
C132 N13 C131 118.2(3) ?
C132 N13 Cu1 127.5(2) ?
C131 N13 Cu1 114.3(2) ?
C142 N14 C141 117.6(3) ?
C142 N14 Cu1 131.5(2) ?
C141 N14 Cu1 110.9(2) ?
N1 C1 S1 178.2(3) yes
C1 N1 Cu1 171.1(3) yes
N11 C111 C115 122.8(3) ?
N11 C111 C121 116.9(3) ?
C115 C111 C121 120.3(3) ?
N11 C112 C113 122.3(4) ?
C114 C113 C112 119.4(4) ?
C113 C114 C115 120.3(4) ?
C111 C115 C114 116.5(3) ?
C111 C115 C116 118.8(4) ?
C114 C115 C116 124.7(4) ?
C126 C116 C115 120.7(4) ?
N12 C121 C125 123.7(3) ?
N12 C121 C111 116.7(3) ?
C125 C121 C111 119.6(3) ?
N12 C122 C123 122.7(4) ?
C124 C123 C122 119.9(4) ?
C123 C124 C125 119.8(4) ?
C121 C125 C124 116.6(4) ?
C121 C125 C126 118.4(4) ?
C124 C125 C126 125.0(4) ?
C116 C126 C125 122.2(4) ?
N13 C131 C135 122.8(3) ?
N13 C131 C141 117.1(3) ?
C135 C131 C141 120.1(3) ?
N13 C132 C133 122.8(3) ?
C134 C133 C132 119.3(3) ?
C133 C134 C135 119.8(3) ?
C131 C135 C134 117.1(3) ?
C131 C135 C136 118.6(3) ?
C134 C135 C136 124.3(3) ?
C146 C136 C135 121.7(3) ?
N14 C141 C145 122.9(3) ?
N14 C141 C131 117.0(3) ?
C145 C141 C131 120.1(3) ?
N14 C142 C143 123.0(3) ?
C144 C143 C142 119.9(4) ?
C143 C144 C145 119.3(3) ?
C141 C145 C144 117.4(3) ?
C141 C145 C146 118.8(3) ?
C144 C145 C146 123.8(3) ?
C136 C146 C145 120.7(3) ?
O100 N100 C100 117.3(3) yes
N100 C100 C101 123.0(4) yes
N100 C100 C102 116.2(3) yes
C101 C100 C102 120.8(4) yes
N101 C101 C100 177.5(4) yes
N102 C102 C100 178.0(6) yes

loop_
_geom_bond_atom_site_label_1
_geom_bond_atom_site_label_2
_geom_bond_distance
_geom_bond_publ_flag
Cu1 N1 1.963(3) yes
Cu1 N11 1.980(3) yes
Cu1 N13 1.994(3) yes
Cu1 N12 2.080(3) yes
Cu1 N14 2.101(3) yes
N11 C112 1.321(4) ?
N11 C111 1.350(4) ?
N12 C122 1.316(5) ?
N12 C121 1.346(4) ?
N13 C132 1.317(4) ?
N13 C131 1.349(4) ?
N14 C142 1.312(4) ?
N14 C141 1.348(4) ?
S1 C1 1.603(4) yes
C1 N1 1.140(4) yes
C111 C115 1.389(4) ?
C111 C121 1.420(5) ?
C112 C113 1.372(5) ?
C113 C114 1.357(6) ?
C114 C115 1.395(6) ?
C115 C116 1.421(5) ?
C116 C126 1.317(7) ?
C121 C125 1.386(5) ?
C122 C123 1.376(6) ?
C123 C124 1.342(7) ?
C124 C125 1.388(6) ?
C125 C126 1.427(6) ?
C131 C135 1.390(4) ?
C131 C141 1.419(4) ?
C132 C133 1.381(5) ?
C133 C134 1.352(5) ?
C134 C135 1.395(5) ?
C135 C136 1.417(5) ?
C136 C146 1.336(5) ?
C141 C145 1.386(4) ?
C142 C143 1.372(5) ?
C143 C144 1.346(5) ?
C144 C145 1.389(5) ?
C145 C146 1.427(5) ?
O100 N100 1.246(4) yes
N100 C100 1.334(5) yes
C100 C101 1.409(5) yes
C100 C102 1.408(6) yes
C101 N101 1.125(5) yes
C102 N102 1.116(6) yes
